data_2210946
loop_
_publ_author_name
'Liang, Ying'
'Xu, Di-Fan'
'He, Hong-Wu'

_publ_section_title
;5-(4-Chlorophenoxy)-3,6-diphenyl-2-thioxo-2,3-dihydrothiazolo[4,5-<i>d</i>]pyrimidin-7(6<i>H</i>)-one
 dichloromethane hemisolvate
;
_journal_coeditor_code CV2128
_journal_issue 11
_journal_name_full 'Acta Crystallographica Section E'
_journal_page_first o4868
_journal_page_last o4869
_journal_paper_doi 10.1107/S1600536806040542
_journal_volume 62
_journal_year 2006
_chemical_formula_moiety 'C23 H14 Cl N3 O2 S2, 0.5(C H2 Cl2)'
_chemical_formula_sum 'C23.5 H15 Cl2 N3 O2 S2'
_chemical_formula_weight 506.42
_chemical_name_systematic
;
5-(4-Chlorophenoxy)-3,6-diphenyl-2-thioxo-2,3-dihydrothiazolo
[4,5-d]pyrimidin-7(6H)-one dichloromethane solvate
;
_space_group_IT_number 2
_symmetry_cell_setting triclinic
_symmetry_space_group_name_Hall '-P 1'
_symmetry_space_group_name_H-M 'P -1'
_atom_sites_solution_hydrogens geom
_atom_sites_solution_primary direct
_atom_sites_solution_secondary difmap
_cell_angle_alpha 75.3070(10)
_cell_angle_beta 77.9220(10)
_cell_angle_gamma 68.4030(10)
_cell_formula_units_Z 2
_cell_length_a 9.5480(7)
_cell_length_b 11.1732(9)
_cell_length_c 11.9096(9)
_cell_measurement_reflns_used 5716
_cell_measurement_temperature 292(2)
_cell_measurement_theta_max 27.76
_cell_measurement_theta_min 2.31
_cell_volume 1133.18(15)
_computing_cell_refinement 'SAINT (Bruker, 2000)'
_computing_data_collection 'SMART (Bruker, 2000)'
_computing_data_reduction SAINT
_computing_molecular_graphics 'SHELXTL (Bruker, 1997)'
_computing_publication_material SHELXTL
_computing_structure_refinement 'SHELXL-97 (Sheldrick, 1997)'
_computing_structure_solution 'SHELXS-97 (Sheldrick, 1997)'
_diffrn_ambient_temperature 292(2)
_diffrn_measured_fraction_theta_full 0.994
_diffrn_measured_fraction_theta_max 0.994
_diffrn_measurement_device_type 'Bruker Smart Apex CCD area detector'
_diffrn_measurement_method '\f and \w scans'
_diffrn_radiation_monochromator graphite
_diffrn_radiation_source 'fine-focus sealed tube'
_diffrn_radiation_type MoK\a
_diffrn_radiation_wavelength 0.71073
_diffrn_reflns_av_R_equivalents 0.0656
_diffrn_reflns_av_sigmaI/netI 0.0487
_diffrn_reflns_limit_h_max 12
_diffrn_reflns_limit_h_min -12
_diffrn_reflns_limit_k_max 14
_diffrn_reflns_limit_k_min -14
_diffrn_reflns_limit_l_max 15
_diffrn_reflns_limit_l_min -15
_diffrn_reflns_number 12823
_diffrn_reflns_theta_full 27.00
_diffrn_reflns_theta_max 27.00
_diffrn_reflns_theta_min 1.78
_diffrn_standards_decay_% 0
_diffrn_standards_interval_count 0
_diffrn_standards_number 0
_exptl_absorpt_coefficient_mu 0.498
_exptl_absorpt_correction_type none
_exptl_crystal_colour colourless
_exptl_crystal_density_diffrn 1.484
_exptl_crystal_density_method 'not measured'
_exptl_crystal_description block
_exptl_crystal_F_000 518
_exptl_crystal_size_max 0.30
_exptl_crystal_size_mid 0.20
_exptl_crystal_size_min 0.20
_refine_diff_density_max 0.840
_refine_diff_density_min -0.688
_refine_ls_extinction_method none
_refine_ls_goodness_of_fit_ref 1.056
_refine_ls_hydrogen_treatment constr
_refine_ls_matrix_type full
_refine_ls_number_parameters 298
_refine_ls_number_reflns 4913
_refine_ls_number_restraints 12
_refine_ls_restrained_S_all 1.089
_refine_ls_R_factor_all 0.0685
_refine_ls_R_factor_gt 0.0581
_refine_ls_shift/su_max 0.000
_refine_ls_shift/su_mean 0.000
_refine_ls_structure_factor_coef Fsqd
_refine_ls_weighting_details 'calc w=1/[\s^2^(Fo^2^)+(0.0916P)^2^+0.4546P] where P=(Fo^2^+2Fc^2^)/3'
_refine_ls_weighting_scheme calc
_refine_ls_wR_factor_gt 0.1616
_refine_ls_wR_factor_ref 0.1697
_reflns_number_gt 4051
_reflns_number_total 4913
_reflns_threshold_expression I>2\s(I)
_cod_data_source_file cv2128.cif
_cod_data_source_block I
_cod_depositor_comments
;
The following automatic conversions were performed:
'_symmetry_cell_setting' value 'Triclinic' changed to 'triclinic'
according to '/home/saulius/struct/CIF-dictionaries/cif_core.dic'
dictionary named 'cif_core.dic' version 2.4.1 from 2010-06-29.

Automatic conversion script
Id: cif_fix_enum 1527 2010-12-29 10:47:43Z saulius 

The following automatic conversions were performed:

'_symmetry_cell_setting' value 'Triclinic' changed to 'triclinic'
according to /home/saulius/struct/CIF-dictionaries/cif_core.dic
dictionary named 'cif_core.dic' version 2.4.1 from 2010-06-29.

Automatic conversion script
Id: cif_fix_values 1715 2011-07-08 13:25:40Z adriana 
;
_cod_original_sg_symbol_H-M P-1
_cod_database_code 2210946
_cod_database_fobs_code 2210946

loop_
_symmetry_equiv_pos_as_xyz
'x, y, z'
'-x, -y, -z'

loop_
_atom_site_type_symbol
_atom_site_label
_atom_site_fract_x
_atom_site_fract_y
_atom_site_fract_z
_atom_site_U_iso_or_equiv
_atom_site_adp_type
_atom_site_calc_flag
_atom_site_refinement_flags
_atom_site_occupancy
_atom_site_disorder_group
S S1 0.72032(10) -0.22941(8) 1.18805(6) 0.0620(2) Uani d . 1 .
Cl Cl1 1.37604(8) -0.03181(9) 0.38747(7) 0.0655(2) Uani d . 1 .
N N1 0.7867(2) -0.0766(2) 0.98140(17) 0.0406(4) Uani d . 1 .
N N2 0.8158(2) 0.0842(2) 0.81072(18) 0.0424(5) Uani d . 1 .
N N3 0.6485(2) 0.3019(2) 0.81424(18) 0.0416(5) Uani d . 1 .
O O1 0.4638(2) 0.35546(19) 0.96901(17) 0.0546(5) Uani d . 1 .
O O2 0.8200(2) 0.25690(18) 0.65786(16) 0.0532(5) Uani d . 1 .
S S2 0.56530(8) 0.05687(7) 1.11221(6) 0.0489(2) Uani d . 1 .
C C6 0.9096(3) -0.1825(2) 0.9389(2) 0.0415(5) Uani d . 1 .
C C5 0.8791(3) -0.2847(3) 0.9153(3) 0.0519(6) Uani d . 1 .
H H5 0.7798 -0.2850 0.9263 0.062 Uiso calc R 1 .
C C4 0.9975(4) -0.3860(3) 0.8753(3) 0.0648(8) Uani d . 1 .
H H4 0.9782 -0.4548 0.8583 0.078 Uiso calc R 1 .
C C3 1.1443(4) -0.3861(3) 0.8603(3) 0.0730(9) Uani d . 1 .
H H3 1.2242 -0.4553 0.8342 0.088 Uiso calc R 1 .
C C2 1.1725(4) -0.2837(4) 0.8839(4) 0.0808(11) Uani d . 1 .
H H2 1.2718 -0.2839 0.8734 0.097 Uiso calc R 1 .
C C1 1.0561(3) -0.1810(3) 0.9226(3) 0.0642(8) Uani d . 1 .
H H1 1.0757 -0.1114 0.9378 0.077 Uiso calc R 1 .
C C7 0.7019(3) -0.0940(3) 1.0900(2) 0.0436(5) Uani d . 1 .
C C8 0.7440(3) 0.0517(2) 0.9183(2) 0.0382(5) Uani d . 1 .
C C9 0.6265(3) 0.1357(2) 0.9767(2) 0.0413(5) Uani d . 1 .
C C10 0.5674(3) 0.2718(2) 0.9265(2) 0.0420(5) Uani d . 1 .
C C17 0.7643(3) 0.2072(2) 0.7643(2) 0.0412(5) Uani d . 1 .
C C11 0.6059(3) 0.4382(2) 0.7550(2) 0.0458(6) Uani d . 1 .
C C12 0.5130(4) 0.4824(4) 0.6695(3) 0.0668(8) Uani d . 1 .
H H12 0.4738 0.4267 0.6498 0.080 Uiso calc R 1 .
C C13 0.4786(4) 0.6132(4) 0.6126(3) 0.0878(13) Uani d . 1 .
H H13 0.4156 0.6455 0.5541 0.105 Uiso calc R 1 .
C C14 0.5375(5) 0.6954(4) 0.6425(4) 0.0885(13) Uani d . 1 .
H H14 0.5184 0.7815 0.6016 0.106 Uiso calc R 1 .
C C15 0.6223(6) 0.6503(3) 0.7307(4) 0.0869(12) Uani d . 1 .
H H15 0.6576 0.7069 0.7531 0.104 Uiso calc R 1 .
C C16 0.6576(4) 0.5223(3) 0.7883(3) 0.0660(8) Uani d . 1 .
H H16 0.7161 0.4924 0.8495 0.079 Uiso calc R 1 .
C C18 0.9540(3) 0.1804(2) 0.5982(2) 0.0433(5) Uani d . 1 .
C C19 0.9502(3) 0.1826(3) 0.4830(2) 0.0493(6) Uani d . 1 .
H H19 0.8604 0.2267 0.4499 0.059 Uiso calc R 1 .
C C20 1.0807(3) 0.1189(3) 0.4169(2) 0.0483(6) Uani d . 1 .
H H20 1.0803 0.1198 0.3386 0.058 Uiso calc R 1 .
C C21 1.2109(3) 0.0541(3) 0.4683(2) 0.0464(6) Uani d . 1 .
C C22 1.2154(3) 0.0534(3) 0.5837(2) 0.0557(7) Uani d . 1 .
H H22 1.3053 0.0104 0.6168 0.067 Uiso calc R 1 .
C C23 1.0839(3) 0.1180(3) 0.6492(2) 0.0540(7) Uani d . 1 .
H H23 1.0841 0.1187 0.7270 0.065 Uiso calc R 1 .
C C24 0.9100(6) 0.5501(8) 0.5591(5) 0.209(9) Uani d PDU 0.50 1
H H24A 0.8445 0.5110 0.6184 0.251 Uiso calc PRD 0.50 1
H H24B 0.8806 0.6421 0.5624 0.251 Uiso calc PRD 0.50 1
Cl Cl2 0.8995(4) 0.5317(2) 0.4202(3) 0.2277(14) Uani d DU 1 1

loop_
_atom_site_aniso_label
_atom_site_aniso_U_11
_atom_site_aniso_U_22
_atom_site_aniso_U_33
_atom_site_aniso_U_12
_atom_site_aniso_U_13
_atom_site_aniso_U_23
S1 0.0785(5) 0.0604(5) 0.0451(4) -0.0289(4) -0.0062(3) 0.0006(3)
Cl1 0.0466(4) 0.0845(6) 0.0531(4) -0.0150(4) 0.0141(3) -0.0192(4)
N1 0.0387(10) 0.0422(11) 0.0392(10) -0.0131(8) -0.0021(8) -0.0080(8)
N2 0.0389(10) 0.0426(11) 0.0406(11) -0.0117(9) 0.0055(8) -0.0108(8)
N3 0.0399(10) 0.0404(11) 0.0409(11) -0.0114(9) 0.0031(8) -0.0115(8)
O1 0.0480(10) 0.0505(11) 0.0566(11) -0.0085(9) 0.0103(8) -0.0213(9)
O2 0.0549(11) 0.0417(9) 0.0455(10) -0.0088(8) 0.0143(8) -0.0063(8)
S2 0.0509(4) 0.0545(4) 0.0383(3) -0.0200(3) 0.0089(3) -0.0120(3)
C6 0.0381(12) 0.0420(12) 0.0399(12) -0.0106(10) -0.0032(9) -0.0056(10)
C5 0.0471(14) 0.0489(14) 0.0587(16) -0.0179(12) -0.0004(12) -0.0109(12)
C4 0.0675(19) 0.0472(15) 0.073(2) -0.0146(14) 0.0045(15) -0.0188(14)
C3 0.0582(19) 0.0613(19) 0.080(2) 0.0002(15) 0.0022(16) -0.0204(17)
C2 0.0388(15) 0.091(3) 0.109(3) -0.0108(16) -0.0054(17) -0.033(2)
C1 0.0431(15) 0.073(2) 0.084(2) -0.0216(14) -0.0044(14) -0.0291(17)
C7 0.0451(13) 0.0520(14) 0.0381(12) -0.0220(11) -0.0037(10) -0.0089(10)
C8 0.0362(11) 0.0412(12) 0.0385(12) -0.0152(10) -0.0013(9) -0.0093(9)
C9 0.0404(12) 0.0464(13) 0.0371(12) -0.0173(10) 0.0037(9) -0.0108(10)
C10 0.0368(12) 0.0474(13) 0.0428(13) -0.0151(10) 0.0026(10) -0.0149(10)
C17 0.0395(12) 0.0426(13) 0.0401(12) -0.0149(10) 0.0043(9) -0.0116(10)
C11 0.0435(13) 0.0410(13) 0.0419(13) -0.0050(10) 0.0030(10) -0.0095(10)
C12 0.0533(17) 0.074(2) 0.0635(19) -0.0105(15) -0.0119(14) -0.0102(16)
C13 0.070(2) 0.090(3) 0.064(2) 0.012(2) -0.0166(17) 0.003(2)
C14 0.108(3) 0.0461(18) 0.073(2) 0.0071(19) 0.002(2) -0.0073(17)
C15 0.131(4) 0.0464(17) 0.077(2) -0.026(2) -0.005(2) -0.0123(17)
C16 0.090(2) 0.0502(16) 0.0585(18) -0.0218(16) -0.0135(16) -0.0103(13)
C18 0.0449(13) 0.0394(12) 0.0401(12) -0.0160(10) 0.0102(10) -0.0081(10)
C19 0.0475(14) 0.0481(14) 0.0414(13) -0.0109(11) -0.0028(11) 0.0001(11)
C20 0.0518(14) 0.0528(15) 0.0338(12) -0.0157(12) 0.0019(10) -0.0060(10)
C21 0.0429(13) 0.0533(14) 0.0411(13) -0.0203(11) 0.0104(10) -0.0123(11)
C22 0.0397(13) 0.082(2) 0.0443(14) -0.0217(13) -0.0004(11) -0.0125(13)
C23 0.0507(15) 0.0769(19) 0.0398(13) -0.0274(14) 0.0027(11) -0.0180(13)
C24 0.212(18) 0.173(15) 0.251(19) -0.146(15) -0.049(14) 0.081(13)
Cl2 0.291(3) 0.1237(15) 0.260(3) -0.0497(18) -0.153(3) 0.0429(17)

loop_
_atom_type_symbol
_atom_type_description
_atom_type_scat_dispersion_real
_atom_type_scat_dispersion_imag
_atom_type_scat_source
C C 0.0033 0.0016 'International Tables Vol C Tables 4.2.6.8 and 6.1.1.4'
H H 0.0000 0.0000 'International Tables Vol C Tables 4.2.6.8 and 6.1.1.4'
N N 0.0061 0.0033 'International Tables Vol C Tables 4.2.6.8 and 6.1.1.4'
O O 0.0106 0.0060 'International Tables Vol C Tables 4.2.6.8 and 6.1.1.4'
S S 0.1246 0.1234 'International Tables Vol C Tables 4.2.6.8 and 6.1.1.4'
Cl Cl 0.1484 0.1585 'International Tables Vol C Tables 4.2.6.8 and 6.1.1.4'

loop_
_geom_angle_atom_site_label_1
_geom_angle_atom_site_label_2
_geom_angle_atom_site_label_3
_geom_angle_site_symmetry_1
_geom_angle_site_symmetry_3
_geom_angle
C7 N1 C8 . . 114.3(2)
C7 N1 C6 . . 122.4(2)
C8 N1 C6 . . 123.28(19)
C17 N2 C8 . . 113.9(2)
C17 N3 C10 . . 121.9(2)
C17 N3 C11 . . 120.8(2)
C10 N3 C11 . . 117.35(19)
C17 O2 C18 . . 120.58(19)
C9 S2 C7 . . 91.45(12)
C1 C6 C5 . . 120.9(3)
C1 C6 N1 . . 119.6(2)
C5 C6 N1 . . 119.5(2)
C4 C5 C6 . . 119.1(3)
C4 C5 H5 . . 120.5
C6 C5 H5 . . 120.5
C3 C4 C5 . . 120.4(3)
C3 C4 H4 . . 119.8
C5 C4 H4 . . 119.8
C2 C3 C4 . . 119.7(3)
C2 C3 H3 . . 120.1
C4 C3 H3 . . 120.1
C1 C2 C3 . . 120.9(3)
C1 C2 H2 . . 119.5
C3 C2 H2 . . 119.5
C2 C1 C6 . . 119.0(3)
C2 C1 H1 . . 120.5
C6 C1 H1 . . 120.5
N1 C7 S1 . . 128.0(2)
N1 C7 S2 . . 109.37(18)
S1 C7 S2 . . 122.60(15)
N2 C8 C9 . . 125.8(2)
N2 C8 N1 . . 121.3(2)
C9 C8 N1 . . 112.9(2)
C8 C9 C10 . . 121.1(2)
C8 C9 S2 . . 111.95(19)
C10 C9 S2 . . 126.91(18)
O1 C10 N3 . . 121.5(2)
O1 C10 C9 . . 127.4(2)
N3 C10 C9 . . 111.1(2)
N2 C17 O2 . . 122.3(2)
N2 C17 N3 . . 126.2(2)
O2 C17 N3 . . 111.5(2)
C12 C11 C16 . . 120.9(3)
C12 C11 N3 . . 120.2(3)
C16 C11 N3 . . 118.9(2)
C11 C12 C13 . . 118.2(4)
C11 C12 H12 . . 120.9
C13 C12 H12 . . 120.9
C14 C13 C12 . . 120.5(4)
C14 C13 H13 . . 119.8
C12 C13 H13 . . 119.8
C15 C14 C13 . . 119.7(3)
C15 C14 H14 . . 120.2
C13 C14 H14 . . 120.2
C14 C15 C16 . . 121.0(4)
C14 C15 H15 . . 119.5
C16 C15 H15 . . 119.5
C15 C16 C11 . . 119.6(3)
C15 C16 H16 . . 120.2
C11 C16 H16 . . 120.2
C23 C18 C19 . . 121.9(2)
C23 C18 O2 . . 121.5(2)
C19 C18 O2 . . 116.4(2)
C18 C19 C20 . . 119.4(2)
C18 C19 H19 . . 120.3
C20 C19 H19 . . 120.3
C21 C20 C19 . . 118.9(2)
C21 C20 H20 . . 120.5
C19 C20 H20 . . 120.5
C20 C21 C22 . . 121.7(2)
C20 C21 Cl1 . . 119.7(2)
C22 C21 Cl1 . . 118.6(2)
C23 C22 C21 . . 118.9(3)
C23 C22 H22 . . 120.6
C21 C22 H22 . . 120.6
C18 C23 C22 . . 119.2(2)
C18 C23 H23 . . 120.4
C22 C23 H23 . . 120.4
Cl2 C24 Cl2 . 2_766 104.7(2)
Cl2 C24 H24A . . 110.8
Cl2 C24 H24A 2_766 . 110.8
Cl2 C24 H24B . . 110.8
Cl2 C24 H24B 2_766 . 110.8
H24A C24 H24B . . 108.9
C24 Cl2 C24 . 2_766 75.3(2)

loop_
_geom_bond_atom_site_label_1
_geom_bond_atom_site_label_2
_geom_bond_site_symmetry_2
_geom_bond_distance
S1 C7 . 1.637(3)
Cl1 C21 . 1.747(3)
N1 C7 . 1.384(3)
N1 C8 . 1.393(3)
N1 C6 . 1.437(3)
N2 C17 . 1.291(3)
N2 C8 . 1.350(3)
N3 C17 . 1.371(3)
N3 C10 . 1.425(3)
N3 C11 . 1.449(3)
O1 C10 . 1.208(3)
O2 C17 . 1.333(3)
O2 C18 . 1.412(3)
S2 C9 . 1.727(2)
S2 C7 . 1.754(3)
C6 C1 . 1.377(4)
C6 C5 . 1.382(4)
C5 C4 . 1.375(4)
C5 H5 . 0.9300
C4 C3 . 1.375(5)
C4 H4 . 0.9300
C3 C2 . 1.372(5)
C3 H3 . 0.9300
C2 C1 . 1.371(5)
C2 H2 . 0.9300
C1 H1 . 0.9300
C8 C9 . 1.361(3)
C9 C10 . 1.427(4)
C11 C12 . 1.367(4)
C11 C16 . 1.377(4)
C12 C13 . 1.392(5)
C12 H12 . 0.9300
C13 C14 . 1.385(6)
C13 H13 . 0.9300
C14 C15 . 1.342(6)
C14 H14 . 0.9300
C15 C16 . 1.369(5)
C15 H15 . 0.9300
C16 H16 . 0.9300
C18 C23 . 1.363(4)
C18 C19 . 1.374(4)
C19 C20 . 1.378(4)
C19 H19 . 0.9300
C20 C21 . 1.370(4)
C20 H20 . 0.9300
C21 C22 . 1.383(4)
C22 C23 . 1.383(4)
C22 H22 . 0.9300
C23 H23 . 0.9300
C24 Cl2 . 1.746(4)
C24 Cl2 2_766 1.748(5)
C24 H24A . 0.9700
C24 H24B . 0.9700
Cl2 C24 2_766 1.748(5)

loop_
_geom_hbond_atom_site_label_D
_geom_hbond_atom_site_label_H
_geom_hbond_atom_site_label_A
_geom_hbond_site_symmetry_A
_geom_hbond_distance_DH
_geom_hbond_distance_HA
_geom_hbond_distance_DA
_geom_hbond_angle_DHA
_geom_hbond_publ_flag
C24 H24A Cg4 1555 0.97 2.50 3.296(7) 139 no
C24 H24B Cg5 2566 0.97 2.75 3.615(8) 148 no

loop_
_geom_torsion_atom_site_label_1
_geom_torsion_atom_site_label_2
_geom_torsion_atom_site_label_3
_geom_torsion_atom_site_label_4
_geom_torsion_site_symmetry_1
_geom_torsion_site_symmetry_4
_geom_torsion
C7 N1 C6 C1 . . -113.6(3)
C8 N1 C6 C1 . . 65.5(3)
C7 N1 C6 C5 . . 66.2(3)
C8 N1 C6 C5 . . -114.7(3)
C1 C6 C5 C4 . . 0.2(4)
N1 C6 C5 C4 . . -179.6(3)
C6 C5 C4 C3 . . 0.7(5)
C5 C4 C3 C2 . . -0.9(6)
C4 C3 C2 C1 . . 0.2(6)
C3 C2 C1 C6 . . 0.6(6)
C5 C6 C1 C2 . . -0.8(5)
N1 C6 C1 C2 . . 179.0(3)
C8 N1 C7 S1 . . -179.34(18)
C6 N1 C7 S1 . . -0.2(3)
C8 N1 C7 S2 . . -0.2(2)
C6 N1 C7 S2 . . 178.97(17)
C9 S2 C7 N1 . . 0.11(18)
C9 S2 C7 S1 . . 179.31(17)
C17 N2 C8 C9 . . 0.8(4)
C17 N2 C8 N1 . . -179.2(2)
C7 N1 C8 N2 . . -179.9(2)
C6 N1 C8 N2 . . 1.0(3)
C7 N1 C8 C9 . . 0.2(3)
C6 N1 C8 C9 . . -179.0(2)
N2 C8 C9 C10 . . -0.4(4)
N1 C8 C9 C10 . . 179.6(2)
N2 C8 C9 S2 . . 179.96(19)
N1 C8 C9 S2 . . -0.1(3)
C7 S2 C9 C8 . . 0.0(2)
C7 S2 C9 C10 . . -179.7(2)
C17 N3 C10 O1 . . -178.7(2)
C11 N3 C10 O1 . . 2.5(4)
C17 N3 C10 C9 . . 1.8(3)
C11 N3 C10 C9 . . -177.0(2)
C8 C9 C10 O1 . . 179.7(2)
S2 C9 C10 O1 . . -0.7(4)
C8 C9 C10 N3 . . -0.9(3)
S2 C9 C10 N3 . . 178.71(18)
C8 N2 C17 O2 . . -179.2(2)
C8 N2 C17 N3 . . 0.2(4)
C18 O2 C17 N2 . . -9.8(4)
C18 O2 C17 N3 . . 170.7(2)
C10 N3 C17 N2 . . -1.6(4)
C11 N3 C17 N2 . . 177.1(2)
C10 N3 C17 O2 . . 177.8(2)
C11 N3 C17 O2 . . -3.4(3)
C17 N3 C11 C12 . . 81.6(3)
C10 N3 C11 C12 . . -99.6(3)
C17 N3 C11 C16 . . -100.0(3)
C10 N3 C11 C16 . . 78.8(3)
C16 C11 C12 C13 . . 3.4(5)
N3 C11 C12 C13 . . -178.2(3)
C11 C12 C13 C14 . . 0.0(5)
C12 C13 C14 C15 . . -3.2(6)
C13 C14 C15 C16 . . 3.1(7)
C14 C15 C16 C11 . . 0.3(6)
C12 C11 C16 C15 . . -3.6(5)
N3 C11 C16 C15 . . 178.0(3)
C17 O2 C18 C23 . . -52.4(4)
C17 O2 C18 C19 . . 133.5(3)
C23 C18 C19 C20 . . 0.7(4)
O2 C18 C19 C20 . . 174.8(2)
C18 C19 C20 C21 . . 0.4(4)
C19 C20 C21 C22 . . -1.4(4)
C19 C20 C21 Cl1 . . 177.9(2)
C20 C21 C22 C23 . . 1.3(4)
Cl1 C21 C22 C23 . . -178.1(2)
C19 C18 C23 C22 . . -0.8(4)
O2 C18 C23 C22 . . -174.6(3)
C21 C22 C23 C18 . . -0.1(5)
Cl2 C24 Cl2 C24 2_766 2_766 0.0
